data_4333527
loop_
_publ_author_name
'Tae Kyung Kim'
'Jae Hwa Lee'
'Dohyun Moon'
'Hoi Ri Moon'

_publ_section_title
;
 Luminescent Li-Based Metal-Organic Framework Tailored for the Selective
 Detection of Explosive Nitroaromatic Compounds: Direct Observation of
 Interaction Sites
;
_journal_name_full 'Inorganic Chemistry'
_journal_page_first 589
_journal_page_last 595
_journal_paper_doi 10.1021/ic3011458
_journal_volume 52
_journal_year 2013
_chemical_formula_moiety 'C36 H36 Li4 N4 O10'
_chemical_formula_sum 'C36 H36 Li4 N4 O10'
_chemical_formula_weight 712.45
_chemical_name_systematic
; 
 ? 
;
_space_group_IT_number 45
_symmetry_cell_setting orthorhombic
_symmetry_space_group_name_Hall 'I 2 -2c'
_symmetry_space_group_name_H-M 'I b a 2'
_atom_sites_solution_hydrogens geom
_atom_sites_solution_primary direct
_atom_sites_solution_secondary difmap
_audit_creation_method SHELXL-97
_cell_angle_alpha 90.00
_cell_angle_beta 90.00
_cell_angle_gamma 90.00
_cell_formula_units_Z 8
_cell_length_a 28.467(6)
_cell_length_b 28.594(6)
_cell_length_c 12.960(3)
_cell_measurement_reflns_used 0.43
_cell_measurement_temperature 95(2)
_cell_measurement_theta_max 99559
_cell_measurement_theta_min 33.47
_cell_volume 10549(4)
_computing_cell_refinement HKL3000
_computing_data_collection 'PAL ADSC Quantum-210 ADX Program'
_computing_data_reduction HKL3000
_computing_molecular_graphics 'Diamond 3'
_computing_publication_material WinGX
_computing_structure_refinement 'Bruker SHELXTL'
_computing_structure_solution SIR2011
_diffrn_ambient_temperature 95(2)
_diffrn_measured_fraction_theta_full 0.991
_diffrn_measured_fraction_theta_max 0.991
_diffrn_measurement_device_type 'CCD area detector'
_diffrn_measurement_method 'omega scan'
_diffrn_radiation_monochromator 'Si(111) double crystal monochromator'
_diffrn_radiation_source 'PLSII 2D bending magnet'
_diffrn_radiation_type synchrotron
_diffrn_radiation_wavelength 0.74999
_diffrn_reflns_av_R_equivalents 0.0423
_diffrn_reflns_av_sigmaI/netI 0.0317
_diffrn_reflns_limit_h_max 37
_diffrn_reflns_limit_h_min -37
_diffrn_reflns_limit_k_max 37
_diffrn_reflns_limit_k_min -37
_diffrn_reflns_limit_l_max 17
_diffrn_reflns_limit_l_min -17
_diffrn_reflns_number 44991
_diffrn_reflns_theta_full 30.00
_diffrn_reflns_theta_max 30.00
_diffrn_reflns_theta_min 2.13
_exptl_absorpt_coefficient_mu 0.048
_exptl_absorpt_correction_T_max 0.9915
_exptl_absorpt_correction_T_min 0.9896
_exptl_absorpt_correction_type empirical
_exptl_absorpt_process_details 'HKL3000 Scalepack'
_exptl_crystal_colour colorless
_exptl_crystal_density_diffrn 0.897
_exptl_crystal_description block
_exptl_crystal_F_000 2976
_exptl_crystal_size_max 0.22
_exptl_crystal_size_mid 0.21
_exptl_crystal_size_min 0.18
_refine_diff_density_max 0.477
_refine_diff_density_min -0.271
_refine_diff_density_rms 0.074
_refine_ls_abs_structure_details 'Flack H D (1983), Acta Cryst. A39, 876-881'
_refine_ls_abs_structure_Flack 0.1(7)
_refine_ls_extinction_coef 0.0259(19)
_refine_ls_extinction_expression Fc^*^=kFc[1+0.001xFc^2^\l^3^/sin(2\q)]^-1/4^
_refine_ls_extinction_method SHELXL
_refine_ls_goodness_of_fit_ref 1.070
_refine_ls_hydrogen_treatment constr
_refine_ls_matrix_type full
_refine_ls_number_parameters 491
_refine_ls_number_reflns 13000
_refine_ls_number_restraints 20
_refine_ls_restrained_S_all 1.073
_refine_ls_R_factor_all 0.0884
_refine_ls_R_factor_gt 0.0862
_refine_ls_shift/su_max 0.001
_refine_ls_shift/su_mean 0.000
_refine_ls_structure_factor_coef Fsqd
_refine_ls_weighting_details 'calc w=1/[\s^2^(Fo^2^)+(0.1940P)^2^+1.7309P] where P=(Fo^2^+2Fc^2^)/3'
_refine_ls_weighting_scheme calc
_refine_ls_wR_factor_gt 0.2447
_refine_ls_wR_factor_ref 0.2489
_reflns_number_gt 11914
_reflns_number_total 13000
_reflns_threshold_expression >2sigma(I)
_cod_data_source_file ic3011458_si_001_1.cif
_cod_data_source_block LiCPMA
_cod_database_code 4333527

loop_
_symmetry_equiv_pos_as_xyz
'x, y, z'
'-x, -y, z'
'-x, y, z+1/2'
'x, -y, z+1/2'
'x+1/2, y+1/2, z+1/2'
'-x+1/2, -y+1/2, z+1/2'
'-x+1/2, y+1/2, z+1'
'x+1/2, -y+1/2, z+1'

loop_
_atom_site_label
_atom_site_type_symbol
_atom_site_fract_x
_atom_site_fract_y
_atom_site_fract_z
_atom_site_U_iso_or_equiv
_atom_site_adp_type
_atom_site_occupancy
_atom_site_symmetry_multiplicity
_atom_site_calc_flag
_atom_site_refinement_flags
Li1 Li 1.26735(14) 0.21850(12) 0.2654(3) 0.0419(7) Uani 1 1 d .
Li2 Li 0.78419(13) 0.26177(12) 0.0686(3) 0.0397(6) Uani 1 1 d .
Li3 Li 0.77847(13) 0.21516(12) 0.4172(3) 0.0409(7) Uani 1 1 d .
Li4 Li 0.8369(3) -0.1418(2) -0.0887(6) 0.091(2) Uani 1 1 d .
O1A O 0.8345(2) -0.08525(14) -0.1617(3) 0.1277(15) Uani 1 1 d .
N1A N 0.8631(4) -0.0166(4) -0.2283(11) 0.234(5) Uani 1 1 d U
C1A C 0.8521(3) -0.0605(3) -0.2289(6) 0.142(3) Uani 1 1 d U
H1A H 0.8586 -0.0762 -0.2919 0.171 Uiso 1 1 calc R
C2A C 0.8878(6) 0.0077(5) -0.3072(10) 0.232(7) Uani 1 1 d U
C3A C 0.8506(9) 0.0102(5) -0.1147(10) 0.285(11) Uani 1 1 d U
O2A O 0.89370(17) -0.1276(2) -0.0107(4) 0.1382(17) Uani 1 1 d .
N2A N 0.9575(2) -0.0841(3) 0.0298(8) 0.173(3) Uani 1 1 d .
C4A C 0.9226(2) -0.1139(2) 0.0498(8) 0.143(3) Uani 1 1 d .
H4A H 0.9203 -0.1254 0.1184 0.171 Uiso 1 1 calc R
C5A C 0.9902(4) -0.0708(3) 0.1026(9) 0.181(4) Uani 1 1 d .
H5A1 H 0.9966 -0.0970 0.1491 0.272 Uiso 1 1 calc R
H5A2 H 0.9780 -0.0443 0.1425 0.272 Uiso 1 1 calc R
H5A3 H 1.0194 -0.0614 0.0680 0.272 Uiso 1 1 calc R
C6A C 0.9582(6) -0.0554(8) -0.0806(9) 0.265(9) Uani 1 1 d .
H6A1 H 0.9902 -0.0552 -0.1085 0.397 Uiso 1 1 calc R
H6A2 H 0.9477 -0.0232 -0.0693 0.397 Uiso 1 1 calc R
H6A3 H 0.9371 -0.0708 -0.1298 0.397 Uiso 1 1 calc R
O1 O 1.22692(5) 0.26569(5) 0.32404(11) 0.0369(3) Uani 1 1 d .
O2 O 1.17698(6) 0.27767(6) 0.45366(11) 0.0466(3) Uani 1 1 d .
O3 O 0.81457(5) 0.24356(6) 0.19728(11) 0.0422(3) Uani 1 1 d .
O4 O 0.83538(5) 0.20153(6) 0.33477(12) 0.0491(4) Uani 1 1 d .
N1 N 1.03227(8) 0.21726(17) 0.09848(18) 0.0890(12) Uani 1 1 d .
C1 C 1.18572(7) 0.26755(7) 0.36117(15) 0.0382(4) Uani 1 1 d .
C2 C 1.14539(7) 0.25651(9) 0.29098(16) 0.0469(5) Uani 1 1 d .
C3 C 1.15321(7) 0.24428(10) 0.18898(17) 0.0517(5) Uani 1 1 d .
H3 H 1.1844 0.2436 0.1629 0.062 Uiso 1 1 calc R
C4 C 1.11577(9) 0.23297(14) 0.12411(17) 0.0666(8) Uani 1 1 d .
H4 H 1.1214 0.2265 0.0533 0.080 Uiso 1 1 calc R
C5 C 1.06984(8) 0.23118(15) 0.16321(18) 0.0695(9) Uani 1 1 d .
C6 C 1.06214(8) 0.24489(15) 0.26472(19) 0.0694(9) Uani 1 1 d .
H6 H 1.0310 0.2466 0.2909 0.083 Uiso 1 1 calc R
C7 C 1.09952(8) 0.25603(12) 0.32741(17) 0.0585(6) Uani 1 1 d .
H7 H 1.0938 0.2636 0.3976 0.070 Uiso 1 1 calc R
C8 C 0.84394(7) 0.22074(8) 0.24962(16) 0.0429(4) Uani 1 1 d .
C9 C 0.89293(8) 0.21765(10) 0.20634(17) 0.0520(5) Uani 1 1 d .
C10 C 0.92613(8) 0.18724(12) 0.2505(2) 0.0598(7) Uani 1 1 d .
H10 H 0.9173 0.1671 0.3055 0.072 Uiso 1 1 calc R
C11 C 0.97199(9) 0.18682(14) 0.2131(2) 0.0677(8) Uani 1 1 d .
H11 H 0.9942 0.1654 0.2407 0.081 Uiso 1 1 calc R
C12 C 0.98538(9) 0.21775(17) 0.1352(2) 0.0747(10) Uani 1 1 d .
C13 C 0.95238(10) 0.24829(17) 0.0899(2) 0.0782(11) Uani 1 1 d .
H13 H 0.9612 0.2688 0.0357 0.094 Uiso 1 1 calc R
C14 C 0.90671(9) 0.24749(13) 0.1267(2) 0.0638(7) Uani 1 1 d .
H14 H 0.8841 0.2679 0.0969 0.077 Uiso 1 1 calc R
C15 C 1.03869(12) 0.2222(3) -0.0143(2) 0.134(3) Uani 1 1 d .
H15A H 1.0084 0.2182 -0.0490 0.201 Uiso 1 1 calc R
H15B H 1.0608 0.1984 -0.0389 0.201 Uiso 1 1 calc R
H15C H 1.0512 0.2534 -0.0297 0.201 Uiso 1 1 calc R
O5 O 0.73012(5) 0.23077(4) 0.01123(11) 0.0357(3) Uani 1 1 d .
O6 O 0.70894(7) 0.18380(6) -0.11865(12) 0.0516(4) Uani 1 1 d .
O7 O 0.78078(7) -0.15757(5) -0.00060(13) 0.0494(4) Uani 1 1 d .
O8 O 0.74446(6) -0.18460(5) 0.13843(11) 0.0413(3) Uani 1 1 d .
N2 N 0.7333(3) 0.03278(9) 0.2409(2) 0.140(2) Uani 1 1 d .
C16 C 0.72053(8) 0.19102(7) -0.02629(15) 0.0395(4) Uani 1 1 d .
C17 C 0.72294(11) 0.14993(7) 0.04516(16) 0.0533(6) Uani 1 1 d .
C18 C 0.73721(11) 0.15504(7) 0.14644(16) 0.0527(6) Uani 1 1 d .
H18 H 0.7439 0.1854 0.1725 0.063 Uiso 1 1 calc R
C19 C 0.74187(16) 0.11629(8) 0.21090(18) 0.0735(10) Uani 1 1 d .
H19 H 0.7527 0.1203 0.2797 0.088 Uiso 1 1 calc R
C20 C 0.7308(2) 0.07195(10) 0.1750(2) 0.116(2) Uani 1 1 d .
C21 C 0.7160(2) 0.06692(10) 0.0732(2) 0.111(2) Uani 1 1 d .
H21 H 0.7084 0.0367 0.0476 0.133 Uiso 1 1 calc R
C22 C 0.71215(19) 0.10565(9) 0.0084(2) 0.0852(12) Uani 1 1 d .
H22 H 0.7021 0.1017 -0.0610 0.102 Uiso 1 1 calc R
C23 C 0.76153(8) -0.15206(7) 0.08573(16) 0.0428(4) Uani 1 1 d .
C24 C 0.75747(12) -0.10337(7) 0.12955(18) 0.0555(6) Uani 1 1 d .
C25 C 0.77824(19) -0.06561(10) 0.0824(3) 0.0874(13) Uani 1 1 d .
H25 H 0.7977 -0.0700 0.0236 0.105 Uiso 1 1 calc R
C26 C 0.7706(3) -0.02072(11) 0.1216(3) 0.114(2) Uani 1 1 d .
H26 H 0.7863 0.0049 0.0901 0.137 Uiso 1 1 calc R
C27 C 0.7413(3) -0.01199(9) 0.2037(2) 0.111(2) Uani 1 1 d .
C28 C 0.7211(2) -0.05016(10) 0.2516(2) 0.0917(14) Uani 1 1 d .
H28 H 0.7014 -0.0457 0.3098 0.110 Uiso 1 1 calc R
C29 C 0.72975(15) -0.09516(9) 0.2149(2) 0.0706(9) Uani 1 1 d .
H29 H 0.7161 -0.1210 0.2498 0.085 Uiso 1 1 calc R
C30 C 0.7168(5) 0.03840(13) 0.3491(3) 0.210(6) Uani 1 1 d .

loop_
_atom_site_aniso_label
_atom_site_aniso_U_11
_atom_site_aniso_U_22
_atom_site_aniso_U_33
_atom_site_aniso_U_23
_atom_site_aniso_U_13
_atom_site_aniso_U_12
Li1 0.0552(18) 0.0391(15) 0.0314(16) -0.0018(12) 0.0022(13) -0.0038(12)
Li2 0.0486(16) 0.0425(16) 0.0279(15) -0.0045(12) -0.0008(12) 0.0057(12)
Li3 0.0479(16) 0.0424(16) 0.0324(16) 0.0026(13) 0.0013(12) 0.0009(12)
Li4 0.117(5) 0.074(3) 0.081(4) -0.018(3) 0.015(4) -0.030(3)
O1A 0.204(4) 0.091(2) 0.088(2) 0.0083(18) 0.029(3) -0.048(3)
N1A 0.194(7) 0.225(8) 0.283(11) 0.167(9) -0.013(8) -0.067(7)
C1A 0.182(7) 0.140(5) 0.105(4) 0.032(4) 0.015(4) -0.035(5)
C2A 0.313(16) 0.181(9) 0.202(11) 0.089(9) 0.043(11) -0.092(10)
C3A 0.57(3) 0.159(10) 0.128(8) -0.021(7) -0.021(14) 0.107(15)
O2A 0.131(3) 0.176(4) 0.107(3) -0.012(3) -0.027(2) -0.061(3)
N2A 0.108(3) 0.176(6) 0.235(9) -0.078(6) 0.024(5) -0.025(4)
C4A 0.115(4) 0.123(4) 0.191(8) -0.058(5) -0.009(4) -0.039(3)
C5A 0.202(9) 0.114(4) 0.228(11) -0.051(6) -0.033(8) -0.017(5)
C6A 0.248(14) 0.43(3) 0.118(6) 0.023(12) 0.053(8) -0.110(16)
O1 0.0396(6) 0.0400(7) 0.0310(6) 0.0061(5) -0.0001(5) -0.0004(4)
O2 0.0478(7) 0.0638(9) 0.0281(7) -0.0019(6) -0.0006(6) 0.0047(6)
O3 0.0437(7) 0.0535(7) 0.0292(6) 0.0007(6) -0.0005(5) 0.0052(5)
O4 0.0462(7) 0.0691(10) 0.0319(7) 0.0068(7) 0.0015(6) 0.0152(6)
N1 0.0384(10) 0.200(4) 0.0291(10) -0.0132(14) -0.0007(8) -0.0023(14)
C1 0.0418(9) 0.0445(9) 0.0283(8) 0.0044(6) 0.0006(6) 0.0051(6)
C2 0.0395(9) 0.0730(14) 0.0283(9) 0.0062(8) -0.0004(7) 0.0040(8)
C3 0.0388(8) 0.0881(16) 0.0284(9) 0.0025(9) 0.0015(7) 0.0039(9)
C4 0.0441(11) 0.134(3) 0.0219(9) -0.0047(11) 0.0026(8) 0.0048(12)
C5 0.0373(10) 0.146(3) 0.0255(10) -0.0056(13) -0.0006(8) 0.0034(12)
C6 0.0369(10) 0.144(3) 0.0272(10) -0.0094(13) 0.0000(8) 0.0017(13)
C7 0.0408(10) 0.112(2) 0.0225(8) -0.0041(10) -0.0029(7) 0.0036(10)
C8 0.0398(8) 0.0576(11) 0.0311(9) -0.0023(7) 0.0017(7) 0.0047(7)
C9 0.0427(10) 0.0834(15) 0.0299(9) -0.0040(9) -0.0026(7) 0.0064(9)
C10 0.0416(10) 0.100(2) 0.0380(11) -0.0097(11) -0.0011(8) 0.0127(11)
C11 0.0434(11) 0.118(2) 0.0421(12) -0.0102(13) -0.0026(9) 0.0210(13)
C12 0.0400(11) 0.154(3) 0.0303(10) -0.0111(14) -0.0032(8) 0.0042(13)
C13 0.0445(12) 0.158(3) 0.0323(11) 0.0124(16) -0.0017(9) -0.0072(15)
C14 0.0483(12) 0.107(2) 0.0357(11) 0.0068(12) 0.0005(9) -0.0033(12)
C15 0.0496(14) 0.323(9) 0.0291(13) -0.025(3) 0.0004(11) -0.014(3)
O5 0.0501(7) 0.0294(6) 0.0275(6) 0.0003(5) 0.0039(5) -0.0019(4)
O6 0.0814(11) 0.0448(8) 0.0285(7) 0.0010(6) 0.0007(7) -0.0163(7)
O7 0.0769(10) 0.0384(7) 0.0328(7) -0.0012(5) 0.0089(7) -0.0096(6)
O8 0.0621(8) 0.0299(6) 0.0318(6) 0.0002(5) 0.0012(6) -0.0034(5)
N2 0.359(8) 0.0276(12) 0.0350(13) -0.0012(9) 0.019(2) 0.0104(19)
C16 0.0605(10) 0.0328(8) 0.0252(8) 0.0020(6) 0.0056(7) -0.0076(7)
C17 0.1039(19) 0.0303(9) 0.0256(9) -0.0004(7) 0.0051(9) -0.0110(9)
C18 0.1010(18) 0.0310(9) 0.0261(9) 0.0012(7) 0.0045(9) -0.0008(9)
C19 0.163(3) 0.0323(10) 0.0256(10) -0.0004(8) 0.0030(13) 0.0043(13)
C20 0.289(7) 0.0282(11) 0.0323(13) 0.0010(9) 0.013(2) -0.0005(19)
C21 0.268(6) 0.0320(11) 0.0320(12) -0.0019(9) 0.008(2) -0.0270(19)
C22 0.188(4) 0.0360(11) 0.0315(11) 0.0008(9) 0.0028(16) -0.0242(15)
C23 0.0690(12) 0.0308(8) 0.0287(9) -0.0023(6) -0.0017(8) -0.0046(7)
C24 0.1035(19) 0.0313(9) 0.0319(9) -0.0013(7) 0.0029(10) -0.0042(10)
C25 0.178(4) 0.0378(12) 0.0460(14) -0.0048(10) 0.0171(18) -0.0260(16)
C26 0.261(7) 0.0315(12) 0.0491(16) -0.0061(11) 0.032(3) -0.030(2)
C27 0.272(6) 0.0290(12) 0.0320(13) -0.0027(9) 0.004(2) 0.0060(18)
C28 0.208(5) 0.0358(12) 0.0314(11) 0.0024(9) 0.0152(17) 0.0228(17)
C29 0.143(3) 0.0321(10) 0.0366(12) -0.0031(9) 0.0108(14) 0.0099(12)
C30 0.539(17) 0.0432(17) 0.047(2) 0.0078(15) 0.076(5) 0.029(4)

loop_
_atom_type_symbol
_atom_type_description
_atom_type_scat_dispersion_real
_atom_type_scat_dispersion_imag
_atom_type_scat_source
C C 0.0036 0.0018 'International Tables Vol C Tables 4.2.6.8 and 6.1.1.4'
H H 0.0000 0.0000 'International Tables Vol C Tables 4.2.6.8 and 6.1.1.4'
Li Li 0.0004 0.0001 'International Tables Vol C Tables 4.2.6.8 and 6.1.1.4'
N N 0.0071 0.0037 'International Tables Vol C Tables 4.2.6.8 and 6.1.1.4'
O O 0.0123 0.0068 'International Tables Vol C Tables 4.2.6.8 and 6.1.1.4'

loop_
_geom_angle_atom_site_label_1
_geom_angle_atom_site_label_2
_geom_angle_atom_site_label_3
_geom_angle
_geom_angle_site_symmetry_1
_geom_angle_site_symmetry_3
O6 Li1 O1 105.23(18) 3_755 .
O6 Li1 O8 117.79(19) 3_755 2_755
O1 Li1 O8 125.5(2) . 2_755
O6 Li1 O3 113.6(2) 3_755 8_554
O1 Li1 O3 101.62(18) . 8_554
O8 Li1 O3 90.75(17) 2_755 8_554
O6 Li1 Li2 142.8(2) 3_755 8_554
O1 Li1 Li2 109.70(18) . 8_554
O8 Li1 Li2 47.34(12) 2_755 8_554
O3 Li1 Li2 47.07(11) 8_554 8_554
O6 Li1 Li3 75.92(15) 3_755 8_554
O1 Li1 Li3 45.97(12) . 8_554
O8 Li1 Li3 166.2(2) 2_755 8_554
O3 Li1 Li3 81.96(15) 8_554 8_554
Li2 Li1 Li3 121.29(16) 8_554 8_554
O2 Li2 O5 105.70(18) 3_754 .
O2 Li2 O3 118.31(19) 3_754 .
O5 Li2 O3 124.2(2) . .
O2 Li2 O8 114.51(19) 3_754 7_654
O5 Li2 O8 101.89(17) . 7_654
O3 Li2 O8 89.94(15) . 7_654
O2 Li2 Li1 143.4(2) 3_754 8_454
O5 Li2 Li1 108.94(18) . 8_454
O3 Li2 Li1 46.79(12) . 8_454
O8 Li2 Li1 46.76(11) 7_654 8_454
O2 Li2 Li3 76.11(15) 3_754 6_654
O5 Li2 Li3 46.52(11) . 6_654
O3 Li2 Li3 165.6(2) . 6_654
O8 Li2 Li3 82.57(14) 7_654 6_654
Li1 Li2 Li3 121.37(17) 8_454 6_654
O7 Li3 O1 126.0(2) 4 8_454
O7 Li3 O4 95.76(17) 4 .
O1 Li3 O4 109.41(18) 8_454 .
O7 Li3 O5 108.96(18) 4 6_655
O1 Li3 O5 93.89(16) 8_454 6_655
O4 Li3 O5 125.9(2) . 6_655
O7 Li3 Li4 48.50(18) 4 4
O1 Li3 Li4 131.3(3) 8_454 4
O4 Li3 Li4 47.32(19) . 4
O5 Li3 Li4 134.8(3) 6_655 4
O7 Li3 Li2 80.48(14) 4 6_655
O1 Li3 Li2 83.53(15) 8_454 6_655
O4 Li3 Li2 165.8(2) . 6_655
O5 Li3 Li2 44.79(11) 6_655 6_655
Li4 Li3 Li2 127.9(2) 4 6_655
O7 Li3 Li1 166.1(2) 4 8_454
O1 Li3 Li1 44.53(12) 8_454 8_454
O4 Li3 Li1 81.03(14) . 8_454
O5 Li3 Li1 83.54(14) 6_655 8_454
Li4 Li3 Li1 126.2(2) 4 8_454
Li2 Li3 Li1 105.78(15) 6_655 8_454
O7 Li3 C16 131.79(18) 4 6_655
O1 Li3 C16 84.34(13) 8_454 6_655
O4 Li3 C16 108.88(16) . 6_655
O5 Li3 C16 24.17(7) 6_655 6_655
Li4 Li3 C16 139.2(3) 4 6_655
Li2 Li3 C16 65.47(12) 6_655 6_655
Li1 Li3 C16 61.59(11) 8_454 6_655
O7 Li3 C1 108.81(16) 4 8_454
O1 Li3 C1 24.13(8) 8_454 8_454
O4 Li3 C1 132.12(18) . 8_454
O5 Li3 C1 84.54(13) 6_655 8_454
Li4 Li3 C1 136.1(2) 4 8_454
Li2 Li3 C1 61.65(11) 6_655 8_454
Li1 Li3 C1 65.27(12) 8_454 8_454
C16 Li3 C1 84.66(11) 6_655 8_454
O1A Li4 O2A 96.5(4) . .
O1A Li4 O4 119.4(4) . 4_554
O2A Li4 O4 117.3(5) . 4_554
O1A Li4 O7 116.8(5) . .
O2A Li4 O7 114.2(4) . .
O4 Li4 O7 94.2(3) 4_554 .
O1A Li4 Li3 131.8(5) . 4_554
O2A Li4 Li3 131.5(4) . 4_554
O4 Li4 Li3 47.40(16) 4_554 4_554
O7 Li4 Li3 46.81(16) . 4_554
C1A O1A Li4 147.2(7) . .
C1A N1A C2A 126.2(14) . .
C1A N1A C3A 113.1(10) . .
C2A N1A C3A 120.4(12) . .
O1A C1A N1A 130.9(10) . .
C4A O2A Li4 166.8(6) . .
C4A N2A C5A 123.2(10) . .
C4A N2A C6A 119.6(10) . .
C5A N2A C6A 116.6(9) . .
O2A C4A N2A 126.2(10) . .
C1 O1 Li1 136.89(17) . .
C1 O1 Li3 116.27(17) . 8_554
Li1 O1 Li3 89.50(16) . 8_554
C1 O2 Li2 125.04(18) . 3_755
C8 O3 Li1 120.30(17) . 8_454
C8 O3 Li2 153.40(17) . .
Li1 O3 Li2 86.14(16) 8_454 .
C8 O4 Li4 144.5(3) . 4
C8 O4 Li3 123.13(17) . .
Li4 O4 Li3 85.3(2) 4 .
C5 N1 C12 120.6(2) . .
C5 N1 C15 117.7(3) . .
C12 N1 C15 116.6(2) . .
O2 C1 O1 123.63(19) . .
O2 C1 C2 118.39(18) . .
O1 C1 C2 117.97(18) . .
O2 C1 Li3 84.15(14) . 8_554
O1 C1 Li3 39.59(12) . 8_554
C2 C1 Li3 157.35(16) . 8_554
C3 C2 C7 118.2(2) . .
C3 C2 C1 120.62(18) . .
C7 C2 C1 121.07(19) . .
C2 C3 C4 120.7(2) . .
C3 C4 C5 120.2(2) . .
C6 C5 C4 118.6(2) . .
C6 C5 N1 121.4(2) . .
C4 C5 N1 120.0(2) . .
C7 C6 C5 120.1(2) . .
C6 C7 C2 121.9(2) . .
O4 C8 O3 124.83(18) . .
O4 C8 C9 118.74(19) . .
O3 C8 C9 116.41(19) . .
C14 C9 C10 119.4(2) . .
C14 C9 C8 120.0(2) . .
C10 C9 C8 120.5(2) . .
C11 C10 C9 119.6(3) . .
C10 C11 C12 120.2(3) . .
C11 C12 C13 120.8(2) . .
C11 C12 N1 119.6(3) . .
C13 C12 N1 119.6(3) . .
C14 C13 C12 118.2(3) . .
C13 C14 C9 121.9(3) . .
C16 O5 Li2 137.22(18) . .
C16 O5 Li3 115.93(16) . 6_654
Li2 O5 Li3 88.69(16) . 6_654
C16 O6 Li1 124.50(18) . 3_754
C23 O7 Li3 125.05(17) . 4_554
C23 O7 Li4 145.3(2) . .
Li3 O7 Li4 84.7(2) 4_554 .
C23 O8 Li1 154.34(17) . 2_755
C23 O8 Li2 119.44(17) . 7_644
Li1 O8 Li2 85.89(16) 2_755 7_644
C27 N2 C20 122.0(3) . .
C27 N2 C30 118.6(3) . .
C20 N2 C30 118.0(3) . .
O6 C16 O5 124.69(18) . .
O6 C16 C17 118.12(17) . .
O5 C16 C17 117.20(17) . .
O6 C16 Li3 84.87(14) . 6_654
O5 C16 Li3 39.90(12) . 6_654
C17 C16 Li3 156.81(15) . 6_654
C18 C17 C22 119.2(2) . .
C18 C17 C16 121.18(18) . .
C22 C17 C16 119.6(2) . .
C17 C18 C19 120.9(2) . .
C20 C19 C18 120.3(3) . .
C19 C20 C21 118.8(3) . .
C19 C20 N2 120.7(3) . .
C21 C20 N2 120.5(3) . .
C20 C21 C22 120.9(3) . .
C17 C22 C21 120.0(3) . .
O8 C23 O7 124.21(18) . .
O8 C23 C24 116.79(19) . .
O7 C23 C24 118.99(18) . .
C25 C24 C29 118.0(2) . .
C25 C24 C23 121.7(2) . .
C29 C24 C23 120.2(2) . .
C24 C25 C26 119.5(3) . .
C27 C26 C25 122.9(3) . .
C26 C27 C28 117.1(3) . .
C26 C27 N2 122.4(4) . .
C28 C27 N2 120.4(4) . .
C27 C28 C29 120.3(3) . .
C24 C29 C28 122.1(3) . .

loop_
_geom_bond_atom_site_label_1
_geom_bond_atom_site_label_2
_geom_bond_distance
_geom_bond_site_symmetry_2
Li1 O6 1.922(4) 3_755
Li1 O1 1.929(4) .
Li1 O8 1.940(4) 2_755
Li1 O3 1.940(4) 8_554
Li1 Li2 2.656(5) 8_554
Li1 Li3 2.751(5) 8_554
Li2 O2 1.910(4) 3_754
Li2 O5 1.926(4) .
Li2 O3 1.949(4) .
Li2 O8 1.958(4) 7_654
Li2 Li1 2.656(5) 8_454
Li2 Li3 2.733(5) 6_654
Li3 O7 1.962(4) 4
Li3 O1 1.978(4) 8_454
Li3 O4 1.979(4) .
Li3 O5 1.984(4) 6_655
Li3 Li4 2.680(7) 4
Li3 Li2 2.733(5) 6_655
Li3 Li1 2.751(5) 8_454
Li3 C16 2.781(4) 6_655
Li3 C1 2.783(4) 8_454
Li4 O1A 1.874(9) .
Li4 O2A 1.948(9) .
Li4 O4 1.977(7) 4_554
Li4 O7 2.016(8) .
Li4 Li3 2.680(7) 4_554
O1A C1A 1.228(7) .
N1A C1A 1.293(13) .
N1A C2A 1.423(12) .
N1A C3A 1.698(19) .
O2A C4A 1.201(8) .
N2A C4A 1.335(10) .
N2A C5A 1.380(13) .
N2A C6A 1.651(19) .
O1 C1 1.269(2) .
O1 Li3 1.978(4) 8_554
O2 C1 1.258(3) .
O2 Li2 1.910(4) 3_755
O3 C8 1.259(3) .
O3 Li1 1.940(4) 8_454
O4 C8 1.256(3) .
O4 Li4 1.977(7) 4
N1 C5 1.416(3) .
N1 C12 1.417(3) .
N1 C15 1.480(4) .
C1 C2 1.498(3) .
C1 Li3 2.783(4) 8_554
C2 C3 1.385(3) .
C2 C7 1.389(3) .
C3 C4 1.395(3) .
C4 C5 1.403(3) .
C5 C6 1.390(3) .
C6 C7 1.376(3) .
C8 C9 1.506(3) .
C9 C14 1.395(4) .
C9 C10 1.406(4) .
C10 C11 1.393(3) .
C11 C12 1.395(5) .
C12 C13 1.410(5) .
C13 C14 1.385(4) .
O5 C16 1.266(2) .
O5 Li3 1.984(4) 6_654
O6 C16 1.259(3) .
O6 Li1 1.923(4) 3_754
O7 C23 1.256(3) .
O7 Li3 1.962(4) 4_554
O8 C23 1.252(3) .
O8 Li1 1.940(4) 2_755
O8 Li2 1.958(4) 7_644
N2 C27 1.387(4) .
N2 C20 1.410(4) .
N2 C30 1.488(5) .
C16 C17 1.498(3) .
C16 Li3 2.781(4) 6_654
C17 C18 1.382(3) .
C17 C22 1.387(3) .
C18 C19 1.394(3) .
C19 C20 1.387(4) .
C20 C21 1.392(5) .
C21 C22 1.395(4) .
C23 C24 1.508(3) .
C24 C25 1.374(4) .
C24 C29 1.379(4) .
C25 C26 1.397(4) .
C26 C27 1.375(7) .
C27 C28 1.380(5) .
C28 C29 1.393(3) .
